data_1511723
loop_
_publ_author_name
'Kuz'ma, Yu.B.'

_publ_section_title
;
 Crystal structure of the compound Y Cr B4 and its anlalogs
;
_journal_name_full Kristallografiya
_journal_page_first 372
_journal_page_last 374
_journal_volume 15
_journal_year 1970
_chemical_formula_sum 'B4 Cr Y'
_chemical_name_systematic 'Y Cr B4'
_space_group_IT_number 55
_symmetry_space_group_name_Hall '-P 2 2ab'
_symmetry_space_group_name_H-M 'P b a m'
_cell_angle_alpha 90
_cell_angle_beta 90
_cell_angle_gamma 90
_cell_formula_units_Z 4
_cell_length_a 5.972
_cell_length_b 11.46
_cell_length_c 3.461
_cell_volume 236.868
_citation_journal_id_ASTM KRISAJ
_cod_data_source_file boron4-x_46.cif
_cod_data_source_block B4Cr1Y1
_cod_original_cell_volume 236.8678
_cod_original_formula_sum 'B4 Cr1 Y1'
_cod_database_code 1511723

loop_
_symmetry_equiv_pos_as_xyz
x,y,z
-x,-y,z
x+1/2,-y+1/2,-z
-x+1/2,y+1/2,-z
-x,-y,-z
x,y,-z
-x-1/2,y-1/2,z
x-1/2,-y-1/2,z

loop_
_atom_site_label
_atom_site_type_symbol
_atom_site_fract_x
_atom_site_fract_y
_atom_site_fract_z
_atom_site_occupancy
_atom_site_U_iso_or_equiv
Y1 Y 0.125 0.15 0 1 0.0
B1 B 0.28 0.315 0.5 1 0.0
Cr1 Cr 0.125 0.419 0 1 0.0
B4 B 0.485 0.18 0.5 1 0.0
B3 B 0.385 0.05 0.5 1 0.0
B2 B 0.34 0.465 0.5 1 0.0
